data_4003353
loop_
_publ_author_name
'Lee, Hui-Chun'
'Hwang, Jongkook'
'Schilde, Uwe'
'Antonietti, Markus'
'Matyjaszewski, Krzysztof'
'Schmidt, Bernhard V. K. J.'

_publ_section_title
;
 Toward Ultimate Control of Radical Polymerization: Functionalized
 Metal--Organic Frameworks as a Robust Environment for Metal-Catalyzed
 Polymerizations
;
_journal_issue 9
_journal_name_full 'Chemistry of Materials'
_journal_page_first 2983
_journal_paper_doi 10.1021/acs.chemmater.8b00546
_journal_volume 30
_journal_year 2018
_chemical_formula_sum 'C4.25 H6 N0.75 O1.5 Zn0.25'
_chemical_formula_weight 107.94
_chemical_name_systematic
;
 catena-[bis(\m~4~-1,4-benzene-dicarboxylato)-(\m~2~-1,4-
 diazabicyclo[2.2.2]octane)-di-zinc] dimethylformamide clathrate
;
_space_group_crystal_system tetragonal
_space_group_IT_number 140
_space_group_name_Hall '-I 4 2c'
_space_group_name_H-M_alt 'I 4/m c m'
_atom_sites_solution_hydrogens geom
_atom_sites_solution_primary direct
_atom_sites_solution_secondary difmap
_audit_creation_method SHELXL-2014/7
_cell_angle_alpha 90
_cell_angle_beta 90
_cell_angle_gamma 90
_cell_formula_units_Z 32
_cell_length_a 15.0812(5)
_cell_length_b 15.0812(5)
_cell_length_c 19.2621(8)
_cell_measurement_reflns_used 26605
_cell_measurement_temperature 210(2)
_cell_measurement_theta_max 25.70
_cell_measurement_theta_min 2.70
_cell_volume 4381.0(3)
_computing_cell_refinement 'X-AREA (Stoe, 2015)'
_computing_data_collection 'X-AREA (Stoe, 2015)'
_computing_data_reduction 'X-RED (Stoe, 2015)'
_computing_publication_material
; 
 SHELXL-2014/7 (Sheldrick, 2014)
 Diamond (Blankenburg, 2017)
;
_computing_structure_refinement 'SHELXL-2014/7 (Sheldrick, 2014)'
_computing_structure_solution 'SHELXS-97 (Sheldrick, 1997)'
_diffrn_ambient_temperature 210(2)
_diffrn_detector 'Pilatus 200K'
_diffrn_measured_fraction_theta_full 0.989
_diffrn_measured_fraction_theta_max 0.989
_diffrn_measurement_details
; 
 3102 frames, exposure time = 10 s per frame,
 detector distance = 60 mm, \D\w = 0.5 \%
;
_diffrn_measurement_device '4-circle goniometer'
_diffrn_measurement_device_type 'STOE StadiVari'
_diffrn_measurement_method 'rotation method'
_diffrn_radiation_collimation '0.3 mm diameter'
_diffrn_radiation_monochromator 'graded multilayer mirror'
_diffrn_radiation_source 'Genix Microfocus'
_diffrn_radiation_type 'Mo K\a'
_diffrn_radiation_wavelength 0.71073
_diffrn_reflns_av_R_equivalents 0.0821
_diffrn_reflns_av_unetI/netI 0.0252
_diffrn_reflns_Laue_measured_fraction_full 0.989
_diffrn_reflns_Laue_measured_fraction_max 0.989
_diffrn_reflns_limit_h_max 17
_diffrn_reflns_limit_h_min -17
_diffrn_reflns_limit_k_max 17
_diffrn_reflns_limit_k_min -17
_diffrn_reflns_limit_l_max 22
_diffrn_reflns_limit_l_min -22
_diffrn_reflns_number 43453
_diffrn_reflns_point_group_measured_fraction_full 0.989
_diffrn_reflns_point_group_measured_fraction_max 0.989
_diffrn_reflns_theta_full 24.984
_diffrn_reflns_theta_max 24.984
_diffrn_reflns_theta_min 3.200
_diffrn_source_current 1.000
_diffrn_source_voltage 50
_exptl_absorpt_coefficient_mu 1.155
_exptl_absorpt_correction_T_max 0.8654
_exptl_absorpt_correction_T_min 0.8645
_exptl_absorpt_correction_type integration
_exptl_absorpt_process_details 'X-RED (Stoe, 2015)'
_exptl_crystal_density_diffrn 1.309
_exptl_crystal_density_method 'not measured'
_exptl_crystal_description prism
_exptl_crystal_F_000 1800
_exptl_crystal_size_max 0.300
_exptl_crystal_size_mid 0.110
_exptl_crystal_size_min 0.080
_refine_diff_density_max 0.392
_refine_diff_density_min -0.292
_refine_diff_density_rms 0.060
_refine_ls_extinction_method none
_refine_ls_goodness_of_fit_ref 1.083
_refine_ls_hydrogen_treatment noref
_refine_ls_matrix_type full
_refine_ls_number_parameters 49
_refine_ls_number_reflns 1048
_refine_ls_number_restraints 0
_refine_ls_restrained_S_all 1.083
_refine_ls_R_factor_all 0.0643
_refine_ls_R_factor_gt 0.0389
_refine_ls_shift/su_max 0.000
_refine_ls_shift/su_mean 0.000
_refine_ls_structure_factor_coef Fsqd
_refine_ls_weighting_details 'w=1/[\s^2^(Fo^2^)+(0.0607P)^2^] where P=(Fo^2^+2Fc^2^)/3'
_refine_ls_weighting_scheme calc
_refine_ls_wR_factor_gt 0.0907
_refine_ls_wR_factor_ref 0.1014
_reflns_number_gt 778
_reflns_number_total 1048
_reflns_threshold_expression 'I > 2\s(I)'
_cod_data_source_file cm8b00546_si_002.cif
_cod_data_source_block 2b
_cod_original_formula_sum 'C4.25 H6 N0.75 O1.50 Zn0.25'
_cod_database_code 4003353
_shelx_space_group_comment
;
The symmetry employed for this shelxl refinement is uniquely defined
by the following loop, which should always be used as a source of
symmetry information in preference to the above space-group names.
They are only intended as comments.
;
_platon_squeeze_void_probe_radius 1.20

loop_
_space_group_symop_operation_xyz
'x, y, z'
'x, -y, -z+1/2'
'-x, -y, z'
'-x, y, -z+1/2'
'y, x, -z+1/2'
'y, -x, z'
'-y, x, z'
'-y, -x, -z+1/2'
'x+1/2, y+1/2, z+1/2'
'x+1/2, -y+1/2, -z+1'
'-x+1/2, -y+1/2, z+1/2'
'-x+1/2, y+1/2, -z+1'
'y+1/2, x+1/2, -z+1'
'y+1/2, -x+1/2, z+1/2'
'-y+1/2, x+1/2, z+1/2'
'-y+1/2, -x+1/2, -z+1'
'-x, -y, -z'
'-x, y, z-1/2'
'x, y, -z'
'x, -y, z-1/2'
'-y, -x, z-1/2'
'-y, x, -z'
'y, -x, -z'
'y, x, z-1/2'
'-x+1/2, -y+1/2, -z+1/2'
'-x+1/2, y+1/2, z'
'x+1/2, y+1/2, -z+1/2'
'x+1/2, -y+1/2, z'
'-y+1/2, -x+1/2, z'
'-y+1/2, x+1/2, -z+1/2'
'y+1/2, -x+1/2, -z+1/2'
'y+1/2, x+1/2, z'

loop_
_atom_site_label
_atom_site_type_symbol
_atom_site_fract_x
_atom_site_fract_y
_atom_site_fract_z
_atom_site_U_iso_or_equiv
_atom_site_adp_type
_atom_site_occupancy
_atom_site_site_symmetry_order
_atom_site_calc_flag
_atom_site_refinement_flags_posn
_atom_site_refinement_flags_adp
_atom_site_refinement_flags_occupancy
C1 C 0.1495(3) 0.0805(3) 0.0000 0.0418(10) Uani 1 2 d S T P
C2 C 0.2274(3) 0.1429(3) 0.0000 0.0416(10) Uani 1 2 d S T P
C3 C 0.2620(2) 0.1740(2) 0.06182(15) 0.0523(8) Uani 1 1 d . . .
H3 H 0.2413 0.1509 0.1042 0.063 Uiso 1 1 calc R U .
N1 N 0.0000 0.0000 0.1837(2) 0.0339(9) Uani 1 4 d S T P
O1 O 0.11918(15) 0.05800(18) 0.05748(12) 0.0618(7) Uani 1 1 d . . .
Zn1 Zn 0.0000 0.0000 0.07677(3) 0.0325(2) Uani 1 4 d S T P
C4 C 0.0121(19) -0.0913(7) 0.2112(6) 0.034(3) Uiso 0.25 1 d . . P
H4A H 0.0715 -0.1256 0.1953 0.041 Uiso 0.25 1 d . U P
H4B H -0.0306 -0.1363 0.1828 0.041 Uiso 0.25 1 d . U P
C5 C 0.0750(13) 0.0567(16) 0.2105(6) 0.034(3) Uiso 0.25 1 d . . P
H5A H 0.1007 0.1125 0.1789 0.041 Uiso 0.25 1 d . U P
H5B H 0.1370 0.0212 0.2028 0.041 Uiso 0.25 1 d . U P
C6 C 0.0364(19) 0.0839(11) 0.2091(7) 0.035(2) Uiso 0.25 1 d . . P
H6A H 0.0265 0.1386 0.1731 0.042 Uiso 0.25 1 d . U P
H6B H 0.1068 0.0829 0.2003 0.042 Uiso 0.25 1 d . U P

loop_
_atom_site_aniso_label
_atom_site_aniso_U_11
_atom_site_aniso_U_22
_atom_site_aniso_U_33
_atom_site_aniso_U_23
_atom_site_aniso_U_13
_atom_site_aniso_U_12
C1 0.038(2) 0.047(3) 0.040(2) 0.000 0.000 -0.0015(19)
C2 0.040(2) 0.045(2) 0.040(2) 0.000 0.000 -0.0044(18)
C3 0.061(2) 0.064(2) 0.0318(16) 0.0064(15) -0.0033(15) -0.0218(17)
N1 0.0376(13) 0.0376(13) 0.027(2) 0.000 0.000 0.000
O1 0.0518(13) 0.0884(19) 0.0452(12) 0.0186(13) -0.0039(11) -0.0303(12)
Zn1 0.0358(3) 0.0358(3) 0.0257(3) 0.000 0.000 0.000

loop_
_atom_type_symbol
_atom_type_description
_atom_type_scat_dispersion_real
_atom_type_scat_dispersion_imag
_atom_type_scat_source
C C 0.0033 0.0016 'International Tables Vol C Tables 4.2.6.8 and 6.1.1.4'
H H 0.0000 0.0000 'International Tables Vol C Tables 4.2.6.8 and 6.1.1.4'
N N 0.0061 0.0033 'International Tables Vol C Tables 4.2.6.8 and 6.1.1.4'
O O 0.0106 0.0060 'International Tables Vol C Tables 4.2.6.8 and 6.1.1.4'
Zn Zn 0.2839 1.4301 'International Tables Vol C Tables 4.2.6.8 and 6.1.1.4'

loop_
_geom_angle_atom_site_label_1
_geom_angle_atom_site_label_2
_geom_angle_atom_site_label_3
_geom_angle
_geom_angle_site_symmetry_1
_geom_angle_site_symmetry_3
O1 C1 O1 125.6(4) 19 .
O1 C1 C2 117.2(2) 19 .
O1 C1 C2 117.2(2) . .
C3 C2 C3 119.0(4) . 19
C3 C2 C1 120.46(19) . .
C3 C2 C1 120.46(19) 19 .
C3 C3 C2 120.47(19) 29 .
C3 C3 H3 119.8 29 .
C2 C3 H3 119.8 . .
C6 N1 C6 83.6(3) 3 6
C6 N1 C6 83.6(3) 3 7
C6 N1 C6 140.9(11) 6 7
C6 N1 C6 140.9(11) 3 .
C6 N1 C6 83.6(3) 6 .
C6 N1 C6 83.6(3) 7 .
C6 N1 C4 29.1(6) 3 .
C6 N1 C4 55.0(6) 6 .
C6 N1 C4 109.5(6) 7 .
C6 N1 C4 129.5(6) . .
C6 N1 C4 109.5(6) 3 7
C6 N1 C4 29.1(6) 6 7
C6 N1 C4 129.5(6) 7 7
C6 N1 C4 55.1(6) . 7
C4 N1 C4 82.7(3) . 7
C6 N1 C4 129.5(6) 3 3
C6 N1 C4 109.5(6) 6 3
C6 N1 C4 55.1(6) 7 3
C6 N1 C4 29.1(6) . 3
C4 N1 C4 138.3(9) . 3
C4 N1 C4 82.7(3) 7 3
C6 N1 C4 55.1(6) 3 6
C6 N1 C4 129.5(6) 6 6
C6 N1 C4 29.1(6) 7 6
C6 N1 C4 109.5(6) . 6
C4 N1 C4 82.7(3) . 6
C4 N1 C4 138.3(9) 7 6
C4 N1 C4 82.7(3) 3 6
C6 N1 C5 131.1(6) 3 .
C6 N1 C5 56.6(6) 6 .
C6 N1 C5 108.8(6) 7 .
C6 N1 C5 27.7(6) . .
C4 N1 C5 108.1(5) . .
C4 N1 C5 27.6(4) 7 .
C4 N1 C5 56.3(4) 3 .
C4 N1 C5 130.0(6) 6 .
C6 N1 C5 27.7(6) 3 3
C6 N1 C5 108.8(6) 6 3
C6 N1 C5 56.6(6) 7 3
C6 N1 C5 131.1(6) . 3
C4 N1 C5 56.3(4) . 3
C4 N1 C5 130.0(6) 7 3
C4 N1 C5 108.1(5) 3 3
C4 N1 C5 27.6(4) 6 3
C5 N1 C5 140.1(9) . 3
C6 N1 C5 108.8(6) 3 7
C6 N1 C5 131.1(6) 6 7
C6 N1 C5 27.7(6) 7 7
C6 N1 C5 56.6(6) . 7
C4 N1 C5 130.0(6) . 7
C4 N1 C5 108.1(5) 7 7
C4 N1 C5 27.6(4) 3 7
C4 N1 C5 56.3(4) 6 7
C5 N1 C5 83.3(3) . 7
C5 N1 C5 83.3(3) 3 7
C6 N1 C5 56.6(6) 3 6
C6 N1 C5 27.7(6) 6 6
C6 N1 C5 131.1(6) 7 6
C6 N1 C5 108.8(6) . 6
C4 N1 C5 27.6(4) . 6
C4 N1 C5 56.3(4) 7 6
C4 N1 C5 130.0(6) 3 6
C4 N1 C5 108.1(5) 6 6
C5 N1 C5 83.3(3) . 6
C5 N1 C5 83.3(3) 3 6
C5 N1 C5 140.1(9) 7 6
C1 O1 Zn1 127.2(2) . .
O1 Zn1 O1 158.94(14) . 3
O1 Zn1 O1 88.09(2) . 6
O1 Zn1 O1 88.09(2) 3 6
O1 Zn1 O1 88.09(2) . 7
O1 Zn1 O1 88.09(2) 3 7
O1 Zn1 O1 158.94(14) 6 7
O1 Zn1 N1 100.53(7) . .
O1 Zn1 N1 100.53(7) 3 .
O1 Zn1 N1 100.53(7) 6 .
O1 Zn1 N1 100.53(7) 7 .
O1 Zn1 Zn1 79.47(7) . 17
O1 Zn1 Zn1 79.47(7) 3 17
O1 Zn1 Zn1 79.47(7) 6 17
O1 Zn1 Zn1 79.47(7) 7 17
N1 Zn1 Zn1 180.0 . 17
C5 C4 C6 151(2) 6 3
C5 C4 C6 17.4(11) 6 6
C6 C4 C6 134(2) 3 6
C5 C4 C5 138.3(17) 6 3
C6 C4 C5 13.2(13) 3 3
C6 C4 C5 120.9(11) 6 3
C5 C4 N1 78.0(12) 6 .
C6 C4 N1 73.7(14) 3 .
C6 C4 N1 61.6(7) 6 .
C5 C4 N1 62.6(6) 3 .
C5 C4 C4 104(3) 6 4
C6 C4 C4 80(2) 3 4
C6 C4 C4 102.5(18) 6 4
C5 C4 C4 78(2) 3 4
N1 C4 C4 108.5(8) . 4
C5 C4 C6 77(3) 6 2
C6 C4 C6 106(2) 3 2
C6 C4 C6 79(2) 6 2
C5 C4 C6 101.5(16) 3 2
N1 C4 C6 108.0(10) . 2
C4 C4 C6 27.4(6) 4 2
C5 C4 C5 119.9(16) 6 8
C6 C4 C5 58.0(18) 3 8
C6 C4 C5 112.9(10) 6 8
C5 C4 C5 55.8(15) 3 8
N1 C4 C5 95.7(14) . 8
C4 C4 C5 22.1(7) 4 8
C6 C4 C5 47.8(8) 2 8
C5 C4 C5 55.9(19) 6 2
C6 C4 C5 120.4(17) 3 2
C6 C4 C5 56.4(16) 6 2
C5 C4 C5 112.3(9) 3 2
N1 C4 C5 95.3(14) . 2
C4 C4 C5 48.1(9) 4 2
C6 C4 C5 22.1(8) 2 2
C5 C4 C5 65.5(7) 8 2
C5 C4 C4 32.6(12) 6 7
C6 C4 C4 118.7(14) 3 7
C6 C4 C4 15.2(7) 6 7
C5 C4 C4 105.8(6) 3 7
N1 C4 C4 48.65(15) . 7
C4 C4 C4 98.3(10) 4 7
C6 C4 C4 78.6(17) 2 7
C5 C4 C4 103.7(5) 8 7
C5 C4 C4 57.7(15) 2 7
C5 C4 C4 122.5(12) 6 6
C6 C4 C4 28.9(14) 3 6
C6 C4 C4 105.1(7) 6 6
C5 C4 C4 15.8(6) 3 6
N1 C4 C4 48.64(15) . 6
C4 C4 C4 79.1(18) 4 6
C6 C4 C4 98.1(11) 2 6
C5 C4 C4 58.2(16) 8 6
C5 C4 C4 103.6(5) 2 6
C4 C4 C4 90.002(2) 7 6
C5 C4 H4A 51.6 6 .
C6 C4 H4A 151.2 3 .
C6 C4 H4A 67.9 6 .
C5 C4 H4A 161.0 3 .
N1 C4 H4A 116.5 . .
C4 C4 H4A 118.2 4 .
C6 C4 H4A 96.7 2 .
C5 C4 H4A 139.6 8 .
C5 C4 H4A 86.6 2 .
C4 C4 H4A 82.9 7 .
C4 C4 H4A 162.0 6 .
C5 C4 H4B 139.7 6 .
C6 C4 H4B 58.7 3 .
C6 C4 H4B 146.9 6 .
C5 C4 H4B 71.0 3 .
N1 C4 H4B 109.1 . .
C4 C4 H4B 110.4 4 .
C6 C4 H4B 132.2 2 .
C5 C4 H4B 99.3 8 .
C5 C4 H4B 152.8 2 .
C4 C4 H4B 149.2 7 .
C4 C4 H4B 84.8 6 .
H4A C4 H4B 92.8 . .
C4 C5 C6 145(2) 7 .
C4 C5 C6 14.8(11) 7 6
C6 C5 C6 130(2) . 6
C4 C5 C4 131.7(17) 7 3
C6 C5 C4 13.7(13) . 3
C6 C5 C4 117.1(11) 6 3
C4 C5 N1 74.4(12) 7 .
C6 C5 N1 72.6(14) . .
C6 C5 N1 60.1(7) 6 .
C4 C5 N1 61.0(6) 3 .
C4 C5 C5 102(2) 7 5
C6 C5 C5 78(2) . 5
C6 C5 C5 102.1(17) 6 5
C4 C5 C5 76.2(19) 3 5
N1 C5 C5 107.4(8) . 5
C4 C5 C6 77(3) 7 5
C6 C5 C6 102(2) . 5
C6 C5 C6 80(2) 6 5
C4 C5 C6 98.0(15) 3 5
N1 C5 C6 106.7(11) . 5
C5 C5 C6 26.1(6) 5 5
C4 C5 C4 54(2) 7 8
C6 C5 C4 117.4(18) . 8
C6 C5 C4 56.2(16) 6 8
C4 C5 C4 108.8(9) 3 8
N1 C5 C4 93.5(14) . 8
C5 C5 C4 48.0(8) 5 8
C6 C5 C4 23.4(8) 5 8
C4 C5 C4 115.0(16) 7 2
C6 C5 C4 56.6(18) . 2
C6 C5 C4 110.0(10) 6 2
C4 C5 C4 54.1(15) 3 2
N1 C5 C4 93.1(13) . 2
C5 C5 C4 22.1(7) 5 2
C6 C5 C4 45.8(8) 5 2
C4 C5 C4 64.0(7) 8 2
C4 C5 C5 28.0(12) 7 6
C6 C5 C5 117.2(14) . 6
C6 C5 C5 13.4(7) 6 6
C4 C5 C5 103.7(6) 3 6
N1 C5 C5 48.35(15) . 6
C5 C5 C5 98.6(10) 5 6
C6 C5 C5 79.7(17) 5 6
C4 C5 C5 57.5(15) 8 6
C4 C5 C5 102.0(5) 2 6
C4 C5 C5 118.0(12) 7 7
C6 C5 C5 27.3(14) . 7
C6 C5 C5 103.4(7) 6 7
C4 C5 C5 13.7(6) 3 7
N1 C5 C5 48.35(15) . 7
C5 C5 C5 78.5(18) 5 7
C6 C5 C5 96.3(11) 5 7
C4 C5 C5 102.1(4) 8 7
C4 C5 C5 57.0(15) 2 7
C5 C5 C5 90.001(2) 6 7
C4 C5 H5A 127.2 7 .
C6 C5 H5A 80.1 . .
C6 C5 H5A 135.5 6 .
C4 C5 H5A 92.8 3 .
N1 C5 H5A 120.3 . .
C5 C5 H5A 117.3 5 .
C6 C5 H5A 130.8 5 .
C4 C5 H5A 145.9 8 .
C4 C5 H5A 114.2 2 .
C5 C5 H5A 143.2 6 .
C5 C5 H5A 103.9 7 .
C4 C5 H5B 41.1 7 .
C6 C5 H5B 168.8 . .
C6 C5 H5B 55.0 6 .
C4 C5 H5B 169.1 3 .
N1 C5 H5B 108.7 . .
C5 C5 H5B 111.7 5 .
C6 C5 H5B 88.0 5 .
C4 C5 H5B 73.8 8 .
C4 C5 H5B 133.5 2 .
C5 C5 H5B 68.4 6 .
C5 C5 H5B 156.9 7 .
H5A C5 H5B 89.9 . .
C4 C5 H6B 108.9 7 .
C6 C5 H6B 103.9 . .
C6 C5 H6B 122.0 6 .
C4 C5 H6B 117.5 3 .
N1 C5 H6B 142.4 . .
C5 C5 H6B 108.3 5 .
C6 C5 H6B 110.4 5 .
C4 C5 H6B 119.3 8 .
C4 C5 H6B 116.7 2 .
C5 C5 H6B 134.7 6 .
C5 C5 H6B 130.1 7 .
H5A C5 H6B 28.0 . .
H5B C5 H6B 68.0 . .
C5 C6 C4 153(3) . 3
C5 C6 C4 17.4(11) . 7
C4 C6 C4 136(2) 3 7
C5 C6 C5 139(2) . 7
C4 C6 C5 14.2(10) 3 7
C4 C6 C5 121.9(12) 7 7
C5 C6 N1 79.7(15) . .
C4 C6 N1 77.2(14) 3 .
C4 C6 N1 63.3(8) 7 .
C5 C6 N1 63.3(7) 7 .
C5 C6 C5 76(2) . 5
C4 C6 C5 99(2) 3 5
C4 C6 C5 78(2) 7 5
C5 C6 C5 99.6(18) 7 5
N1 C6 C5 109.1(11) . 5
C5 C6 C4 101(2) . 2
C4 C6 C4 73(2) 3 2
C4 C6 C4 99.7(17) 7 2
C5 C6 C4 76(2) 7 2
N1 C6 C4 107.4(12) . 2
C5 C6 C4 26.1(4) 5 2
C5 C6 C6 55.7(17) . 5
C4 C6 C6 113.0(18) 3 5
C4 C6 C6 55.9(17) 7 5
C5 C6 C6 109.2(11) 7 5
N1 C6 C6 95.4(13) . 5
C5 C6 C6 21.8(7) 5 5
C4 C6 C6 45.5(8) 2 5
C5 C6 C6 116.0(19) . 4
C4 C6 C6 52.5(17) 3 4
C4 C6 C6 108.9(10) 7 4
C5 C6 C6 54.3(16) 7 4
N1 C6 C6 93.4(14) . 4
C5 C6 C6 46.3(8) 5 4
C4 C6 C6 21.8(7) 2 4
C6 C6 C6 61.9(9) 5 4
C5 C6 C6 33.4(15) . 6
C4 C6 C6 120.2(14) 3 6
C4 C6 C6 15.9(8) 7 6
C5 C6 C6 106.1(7) 7 6
N1 C6 C6 48.21(17) . 6
C5 C6 C6 81.4(18) 5 6
C4 C6 C6 98.7(10) 2 6
C6 C6 C6 60.2(17) 5 6
C6 C6 C6 102.1(3) 4 6
C5 C6 C6 123.3(15) . 7
C4 C6 C6 30.4(14) 3 7
C4 C6 C6 105.9(8) 7 7
C5 C6 C6 16.2(7) 7 7
N1 C6 C6 48.21(17) . 7
C5 C6 C6 98.5(12) 5 7
C4 C6 C6 79.1(18) 2 7
C6 C6 C6 102.4(2) 5 7
C6 C6 C6 57.9(16) 4 7
C6 C6 C6 90.000(1) 6 7
C5 C6 H5A 64.4 . .
C4 C6 H5A 139.7 3 .
C4 C6 H5A 79.1 7 .
C5 C6 H5A 147.1 7 .
N1 C6 H5A 116.6 . .
C5 C6 H5A 110.2 5 .
C4 C6 H5A 128.8 2 .
C6 C6 H5A 103.6 5 .
C6 C6 H5A 148.5 4 .
C6 C6 H5A 92.2 6 .
C6 C6 H5A 151.1 7 .
C5 C6 H6A 124.8 . .
C4 C6 H6A 77.6 3 .
C4 C6 H6A 134.7 7 .
C5 C6 H6A 87.0 7 .
N1 C6 H6A 113.0 . .
C5 C6 H6A 135.5 5 .
C4 C6 H6A 122.2 2 .
C6 C6 H6A 151.5 5 .
C6 C6 H6A 116.4 4 .
C6 C6 H6A 139.1 6 .
C6 C6 H6A 98.7 7 .
H5A C6 H6A 62.1 . .
C5 C6 H6B 36.0 . .
C4 C6 H6B 170.1 3 .
C4 C6 H6B 52.7 7 .
C5 C6 H6B 169.8 7 .
N1 C6 H6B 107.8 . .
C5 C6 H6B 87.9 5 .
C4 C6 H6B 112.5 2 .
C6 C6 H6B 75.5 5 .
C6 C6 H6B 134.0 4 .
C6 C6 H6B 68.0 6 .
C6 C6 H6B 156.0 7 .
H5A C6 H6B 30.4 . .
H6A C6 H6B 92.5 . .

loop_
_geom_bond_atom_site_label_1
_geom_bond_atom_site_label_2
_geom_bond_distance
_geom_bond_site_symmetry_2
C1 O1 1.245(3) 19
C1 O1 1.245(3) .
C1 C2 1.505(5) .
C2 C3 1.382(3) .
C2 C3 1.382(3) 19
C3 C3 1.365(6) 29
C3 H3 0.9400 .
N1 C6 1.463(12) 3
N1 C6 1.463(12) 6
N1 C6 1.463(12) 7
N1 C6 1.463(12) .
N1 C4 1.486(11) .
N1 C4 1.486(11) 7
N1 C4 1.486(11) 3
N1 C4 1.486(11) 6
N1 C5 1.509(11) .
N1 C5 1.509(11) 3
N1 C5 1.509(11) 7
N1 C5 1.509(11) 6
O1 Zn1 2.033(2) .
Zn1 O1 2.033(2) 3
Zn1 O1 2.033(2) 6
Zn1 O1 2.033(2) 7
Zn1 Zn1 2.9574(11) 17
C4 C5 0.715(11) 6
C4 C6 0.741(16) 3
C4 C6 1.363(17) 6
C4 C5 1.414(12) 3
C4 C4 1.54(2) 4
C4 C6 1.58(2) 2
C4 C5 1.85(3) 8
C4 C5 1.86(3) 2
C4 C4 1.963(15) 7
C4 C4 1.964(15) 6
C4 H4A 1.0791 .
C4 H4B 1.0842 .
C5 C4 0.715(11) 7
C5 C6 0.713(16) .
C5 C6 1.410(16) 6
C5 C4 1.414(12) 3
C5 C5 1.57(2) 5
C5 C6 1.584(19) 5
C5 C4 1.85(3) 8
C5 C4 1.86(3) 2
C5 C5 2.005(15) 6
C5 C5 2.005(15) 7
C5 H5A 1.1087 .
C5 H5B 1.0869 .
C5 H6B 0.6517 .
C6 C4 0.741(16) 3
C6 C4 1.363(17) 7
C6 C5 1.410(16) 7
C6 C5 1.584(19) 5
C6 C4 1.58(2) 2
C6 C6 1.87(4) 5
C6 C6 1.92(4) 4
C6 C6 1.950(17) 6
C6 C6 1.950(17) 7
C6 H5A 1.2110 .
C6 H6A 1.0890 .
C6 H6B 1.0755 .

loop_
_geom_torsion_atom_site_label_1
_geom_torsion_atom_site_label_2
_geom_torsion_atom_site_label_3
_geom_torsion_atom_site_label_4
_geom_torsion
_geom_torsion_site_symmetry_1
_geom_torsion_site_symmetry_4
O1 C1 C2 C3 177.0(4) 19 .
O1 C1 C2 C3 -0.9(6) . .
O1 C1 C2 C3 0.9(6) 19 19
O1 C1 C2 C3 -177.0(4) . 19
C3 C2 C3 C3 3.5(5) 19 29
C1 C2 C3 C3 -172.7(3) . 29
O1 C1 O1 Zn1 -13.2(7) 19 .
C2 C1 O1 Zn1 164.5(3) . .
C6 N1 C4 C5 -174(2) 3 6
C6 N1 C4 C5 -6.4(13) 6 6
C6 N1 C4 C5 -145.6(13) 7 6
C6 N1 C4 C5 -47.6(16) . 6
C4 N1 C4 C5 -16.2(16) 7 6
C4 N1 C4 C5 -86.6(13) 3 6
C4 N1 C4 C5 -157.0(11) 6 6
C5 N1 C4 C5 -27.2(11) . 6
C5 N1 C4 C5 -165.9(19) 3 6
C5 N1 C4 C5 -123.7(15) 7 6
C6 N1 C4 C6 167(2) 6 3
C6 N1 C4 C6 28.1(12) 7 3
C6 N1 C4 C6 126.0(17) . 3
C4 N1 C4 C6 157.4(12) 7 3
C4 N1 C4 C6 87.1(14) 3 3
C4 N1 C4 C6 16.7(17) 6 3
C5 N1 C4 C6 146.4(14) . 3
C5 N1 C4 C6 7.7(15) 3 3
C5 N1 C4 C6 49.9(17) 7 3
C5 N1 C4 C6 174(2) 6 3
C6 N1 C4 C6 -167(2) 3 6
C6 N1 C4 C6 -139.2(12) 7 6
C6 N1 C4 C6 -41.2(8) . 6
C4 N1 C4 C6 -9.8(10) 7 6
C4 N1 C4 C6 -80.2(8) 3 6
C4 N1 C4 C6 -150.6(6) 6 6
C5 N1 C4 C6 -20.8(10) . 6
C5 N1 C4 C6 -159.5(10) 3 6
C5 N1 C4 C6 -117.4(8) 7 6
C5 N1 C4 C6 6.4(13) 6 6
C6 N1 C4 C5 -7.7(15) 3 3
C6 N1 C4 C5 159.5(10) 6 3
C6 N1 C4 C5 20.3(9) 7 3
C6 N1 C4 C5 118.3(9) . 3
C4 N1 C4 C5 149.7(5) 7 3
C4 N1 C4 C5 79.3(6) 3 3
C4 N1 C4 C5 8.9(9) 6 3
C5 N1 C4 C5 138.7(10) . 3
C5 N1 C4 C5 42.2(6) 7 3
C5 N1 C4 C5 165.9(19) 6 3
C6 N1 C4 C4 -73(3) 3 4
C6 N1 C4 C4 95(2) 6 4
C6 N1 C4 C4 -45(2) 7 4
C6 N1 C4 C4 53(2) . 4
C4 N1 C4 C4 85(2) 7 4
C4 N1 C4 C4 14(2) 3 4
C4 N1 C4 C4 -56(2) 6 4
C5 N1 C4 C4 74(2) . 4
C5 N1 C4 C4 -65(2) 3 4
C5 N1 C4 C4 -23(2) 7 4
C5 N1 C4 C4 101(3) 6 4
C6 N1 C4 C6 -102(2) 3 2
C6 N1 C4 C6 66(2) 6 2
C6 N1 C4 C6 -74(2) 7 2
C6 N1 C4 C6 24(2) . 2
C4 N1 C4 C6 56(2) 7 2
C4 N1 C4 C6 -15(2) 3 2
C4 N1 C4 C6 -85(2) 6 2
C5 N1 C4 C6 45(2) . 2
C5 N1 C4 C6 -94(2) 3 2
C5 N1 C4 C6 -52(2) 7 2
C5 N1 C4 C6 72(2) 6 2
C6 N1 C4 C5 -54.2(16) 3 8
C6 N1 C4 C5 113.0(13) 6 8
C6 N1 C4 C5 -26.2(11) 7 8
C6 N1 C4 C5 71.8(12) . 8
C4 N1 C4 C5 103.2(9) 7 8
C4 N1 C4 C5 32.8(9) 3 8
C4 N1 C4 C5 -37.6(11) 6 8
C5 N1 C4 C5 92.2(10) . 8
C5 N1 C4 C5 -46.5(10) 3 8
C5 N1 C4 C5 -4.4(11) 7 8
C5 N1 C4 C5 119.4(17) 6 8
C6 N1 C4 C5 -120.1(18) 3 2
C6 N1 C4 C5 47.1(11) 6 2
C6 N1 C4 C5 -92.1(11) 7 2
C6 N1 C4 C5 5.9(12) . 2
C4 N1 C4 C5 37.3(10) 7 2
C4 N1 C4 C5 -33.1(9) 3 2
C4 N1 C4 C5 -103.5(9) 6 2
C5 N1 C4 C5 26.3(11) . 2
C5 N1 C4 C5 -112.4(10) 3 2
C5 N1 C4 C5 -70.2(10) 7 2
C5 N1 C4 C5 53.5(16) 6 2
C6 N1 C4 C4 -157.4(12) 3 7
C6 N1 C4 C4 9.8(10) 6 7
C6 N1 C4 C4 -129.4(7) 7 7
C6 N1 C4 C4 -31.4(8) . 7
C4 N1 C4 C4 -70.4(4) 3 7
C4 N1 C4 C4 -140.8(7) 6 7
C5 N1 C4 C4 -11.0(5) . 7
C5 N1 C4 C4 -149.7(5) 3 7
C5 N1 C4 C4 -107.6(8) 7 7
C5 N1 C4 C4 16.2(16) 6 7
C6 N1 C4 C4 -16.7(17) 3 6
C6 N1 C4 C4 150.6(6) 6 6
C6 N1 C4 C4 11.4(7) 7 6
C6 N1 C4 C4 109.4(9) . 6
C4 N1 C4 C4 140.8(7) 7 6
C4 N1 C4 C4 70.4(4) 3 6
C5 N1 C4 C4 129.8(7) . 6
C5 N1 C4 C4 -8.9(9) 3 6
C5 N1 C4 C4 33.2(6) 7 6
C5 N1 C4 C4 157.0(11) 6 6
C6 N1 C5 C4 45.0(16) 3 7
C6 N1 C5 C4 3.7(13) 6 7
C6 N1 C5 C4 143.0(13) 7 7
C6 N1 C5 C4 169(2) . 7
C4 N1 C5 C4 24.1(11) . 7
C4 N1 C5 C4 160.6(19) 3 7
C4 N1 C5 C4 119.9(15) 6 7
C5 N1 C5 C4 82.9(13) 3 7
C5 N1 C5 C4 154.1(11) 7 7
C5 N1 C5 C4 11.8(16) 6 7
C6 N1 C5 C6 -123.7(19) 3 .
C6 N1 C5 C6 -165(2) 6 .
C6 N1 C5 C6 -25.7(13) 7 .
C4 N1 C5 C6 -144.6(15) . .
C4 N1 C5 C6 -169(2) 7 .
C4 N1 C5 C6 -8.1(15) 3 .
C4 N1 C5 C6 -48.8(18) 6 .
C5 N1 C5 C6 -85.8(16) 3 .
C5 N1 C5 C6 -14.6(19) 7 .
C5 N1 C5 C6 -156.9(13) 6 .
C6 N1 C5 C6 41.3(8) 3 6
C6 N1 C5 C6 139.3(12) 7 6
C6 N1 C5 C6 165(2) . 6
C4 N1 C5 C6 20.4(10) . 6
C4 N1 C5 C6 -3.7(13) 7 6
C4 N1 C5 C6 156.9(10) 3 6
C4 N1 C5 C6 116.1(8) 6 6
C5 N1 C5 C6 79.2(8) 3 6
C5 N1 C5 C6 150.4(6) 7 6
C5 N1 C5 C6 8.1(10) 6 6
C6 N1 C5 C4 -115.6(9) 3 3
C6 N1 C5 C4 -156.9(10) 6 3
C6 N1 C5 C4 -17.6(9) 7 3
C6 N1 C5 C4 8.1(15) . 3
C4 N1 C5 C4 -136.5(10) . 3
C4 N1 C5 C4 -160.6(19) 7 3
C4 N1 C5 C4 -40.8(6) 6 3
C5 N1 C5 C4 -77.7(6) 3 3
C5 N1 C5 C4 -6.5(9) 7 3
C5 N1 C5 C4 -148.8(5) 6 3
C6 N1 C5 C5 -53(2) 3 5
C6 N1 C5 C5 -94(2) 6 5
C6 N1 C5 C5 45(2) 7 5
C6 N1 C5 C5 71(2) . 5
C4 N1 C5 C5 -74(2) . 5
C4 N1 C5 C5 -98(3) 7 5
C4 N1 C5 C5 63(2) 3 5
C4 N1 C5 C5 22(2) 6 5
C5 N1 C5 C5 -15(2) 3 5
C5 N1 C5 C5 56(2) 7 5
C5 N1 C5 C5 -86(2) 6 5
C6 N1 C5 C6 -26(2) 3 5
C6 N1 C5 C6 -67(2) 6 5
C6 N1 C5 C6 72(2) 7 5
C6 N1 C5 C6 98(2) . 5
C4 N1 C5 C6 -46(2) . 5
C4 N1 C5 C6 -71(2) 7 5
C4 N1 C5 C6 90(2) 3 5
C4 N1 C5 C6 49(2) 6 5
C5 N1 C5 C6 12(2) 3 5
C5 N1 C5 C6 83(2) 7 5
C5 N1 C5 C6 -59(2) 6 5
C6 N1 C5 C4 -6.0(12) 3 8
C6 N1 C5 C4 -47.3(11) 6 8
C6 N1 C5 C4 92.0(11) 7 8
C6 N1 C5 C4 117.7(19) . 8
C4 N1 C5 C4 -26.9(11) . 8
C4 N1 C5 C4 -51.0(16) 7 8
C4 N1 C5 C4 109.6(11) 3 8
C4 N1 C5 C4 68.9(10) 6 8
C5 N1 C5 C4 31.9(9) 3 8
C5 N1 C5 C4 103.1(10) 7 8
C5 N1 C5 C4 -39.2(10) 6 8
C6 N1 C5 C4 -70.2(12) 3 2
C6 N1 C5 C4 -111.4(13) 6 2
C6 N1 C5 C4 27.8(10) 7 2
C6 N1 C5 C4 53.6(16) . 2
C4 N1 C5 C4 -91.0(9) . 2
C4 N1 C5 C4 -115.1(17) 7 2
C4 N1 C5 C4 45.5(10) 3 2
C4 N1 C5 C4 4.7(11) 6 2
C5 N1 C5 C4 -32.2(9) 3 2
C5 N1 C5 C4 38.9(10) 7 2
C5 N1 C5 C4 -103.4(8) 6 2
C6 N1 C5 C5 33.2(8) 3 6
C6 N1 C5 C5 -8.1(10) 6 6
C6 N1 C5 C5 131.2(7) 7 6
C6 N1 C5 C5 156.9(13) . 6
C4 N1 C5 C5 12.3(5) . 6
C4 N1 C5 C5 -11.8(16) 7 6
C4 N1 C5 C5 148.8(5) 3 6
C4 N1 C5 C5 108.1(8) 6 6
C5 N1 C5 C5 71.1(4) 3 6
C5 N1 C5 C5 142.3(8) 7 6
C6 N1 C5 C5 -109.1(9) 3 7
C6 N1 C5 C5 -150.4(6) 6 7
C6 N1 C5 C5 -11.1(7) 7 7
C6 N1 C5 C5 14.6(19) . 7
C4 N1 C5 C5 -130.0(7) . 7
C4 N1 C5 C5 -154.1(11) 7 7
C4 N1 C5 C5 6.5(9) 3 7
C4 N1 C5 C5 -34.2(6) 6 7
C5 N1 C5 C5 -71.1(4) 3 7
C5 N1 C5 C5 -142.3(8) 6 7
C4 C5 C6 C4 12(9) 7 3
C6 C5 C6 C4 14(8) 6 3
N1 C5 C6 C4 31(6) . 3
C5 C5 C6 C4 -82(6) 5 3
C6 C5 C6 C4 -73(6) 5 3
C4 C5 C6 C4 -54(7) 8 3
C4 C5 C6 C4 -75(6) 2 3
C5 C5 C6 C4 12(7) 6 3
C5 C5 C6 C4 7(3) 7 3
C6 C5 C6 C4 2(2) 6 7
C4 C5 C6 C4 -12(9) 3 7
N1 C5 C6 C4 19(4) . 7
C5 C5 C6 C4 -93(4) 5 7
C6 C5 C6 C4 -85(4) 5 7
C4 C5 C6 C4 -65(4) 8 7
C4 C5 C6 C4 -87(4) 2 7
C5 C5 C6 C4 0(3) 6 7
C5 C5 C6 C4 -5(7) 7 7
C4 C5 C6 C5 5(7) 7 7
C6 C5 C6 C5 7(6) 6 7
C4 C5 C6 C5 -7(3) 3 7
N1 C5 C6 C5 24(3) . 7
C5 C5 C6 C5 -89(3) 5 7
C6 C5 C6 C5 -80(3) 5 7
C4 C5 C6 C5 -60(4) 8 7
C4 C5 C6 C5 -82(3) 2 7
C5 C5 C6 C5 5(4) 6 7
C4 C5 C6 N1 -19(4) 7 .
C6 C5 C6 N1 -17(3) 6 .
C4 C5 C6 N1 -31(6) 3 .
C5 C5 C6 N1 -112.8(5) 5 .
C6 C5 C6 N1 -103.9(15) 5 .
C4 C5 C6 N1 -85(2) 8 .
C4 C5 C6 N1 -105.9(14) 2 .
C5 C5 C6 N1 -19.2(10) 6 .
C5 C5 C6 N1 -24(3) 7 .
C4 C5 C6 C5 93(4) 7 5
C6 C5 C6 C5 96(2) 6 5
C4 C5 C6 C5 82(6) 3 5
N1 C5 C6 C5 112.8(5) . 5
C6 C5 C6 C5 8.9(16) 5 5
C4 C5 C6 C5 28(2) 8 5
C4 C5 C6 C5 6.9(13) 2 5
C5 C5 C6 C5 93.6(9) 6 5
C5 C5 C6 C5 89(3) 7 5
C4 C5 C6 C4 87(4) 7 2
C6 C5 C6 C4 89(3) 6 2
C4 C5 C6 C4 75(6) 3 2
N1 C5 C6 C4 105.9(14) . 2
C5 C5 C6 C4 -6.9(13) 5 2
C6 C5 C6 C4 2(3) 5 2
C4 C5 C6 C4 21(3) 8 2
C5 C5 C6 C4 86.6(16) 6 2
C5 C5 C6 C4 82(3) 7 2
C4 C5 C6 C6 85(4) 7 5
C6 C5 C6 C6 87(3) 6 5
C4 C5 C6 C6 73(6) 3 5
N1 C5 C6 C6 103.9(15) . 5
C5 C5 C6 C6 -8.9(16) 5 5
C4 C5 C6 C6 19.1(8) 8 5
C4 C5 C6 C6 -2(3) 2 5
C5 C5 C6 C6 84.6(17) 6 5
C5 C5 C6 C6 80(3) 7 5
C4 C5 C6 C6 70(5) 7 4
C6 C5 C6 C6 72(3) 6 4
C4 C5 C6 C6 58(5) 3 4
N1 C5 C6 C6 88.8(18) . 4
C5 C5 C6 C6 -24.0(17) 5 4
C6 C5 C6 C6 -15(3) 5 4
C4 C5 C6 C6 4(4) 8 4
C4 C5 C6 C6 -17.1(9) 2 4
C5 C5 C6 C6 70(2) 6 4
C5 C5 C6 C6 65(3) 7 4
C4 C5 C6 C6 -2(2) 7 6
C4 C5 C6 C6 -14(8) 3 6
N1 C5 C6 C6 17(3) . 6
C5 C5 C6 C6 -96(2) 5 6
C6 C5 C6 C6 -87(3) 5 6
C4 C5 C6 C6 -68(3) 8 6
C4 C5 C6 C6 -89(3) 2 6
C5 C5 C6 C6 -2.1(16) 6 6
C5 C5 C6 C6 -7(6) 7 6
C4 C5 C6 C6 2(5) 7 7
C6 C5 C6 C6 4(3) 6 7
C4 C5 C6 C6 -10(5) 3 7
N1 C5 C6 C6 21.6(10) . 7
C5 C5 C6 C6 -91.2(11) 5 7
C6 C5 C6 C6 -82.2(17) 5 7
C4 C5 C6 C6 -63(2) 8 7
C4 C5 C6 C6 -84.2(17) 2 7
C5 C5 C6 C6 2.4(19) 6 7
C5 C5 C6 C6 -3(2) 7 7
C6 N1 C6 C5 84.1(15) 3 .
C6 N1 C6 C5 12.6(19) 6 .
C6 N1 C6 C5 155.6(12) 7 .
C4 N1 C6 C5 45.5(18) . .
C4 N1 C6 C5 6.4(13) 7 .
C4 N1 C6 C5 166(3) 3 .
C4 N1 C6 C5 142.3(15) 6 .
C5 N1 C6 C5 121.9(17) 3 .
C5 N1 C6 C5 163(2) 7 .
C5 N1 C6 C5 24.3(14) 6 .
C6 N1 C6 C4 -82.0(14) 3 3
C6 N1 C6 C4 -153.5(11) 6 3
C6 N1 C6 C4 -10.5(18) 7 3
C4 N1 C6 C4 -120.6(16) . 3
C4 N1 C6 C4 -160(2) 7 3
C4 N1 C6 C4 -23.8(13) 6 3
C5 N1 C6 C4 -166(3) . 3
C5 N1 C6 C4 -44.2(17) 3 3
C5 N1 C6 C4 -3.5(12) 7 3
C5 N1 C6 C4 -141.8(14) 6 3
C6 N1 C6 C4 77.7(7) 3 7
C6 N1 C6 C4 6.2(10) 6 7
C6 N1 C6 C4 149.2(5) 7 7
C4 N1 C6 C4 39.1(9) . 7
C4 N1 C6 C4 160(2) 3 7
C4 N1 C6 C4 135.9(10) 6 7
C5 N1 C6 C4 -6.4(13) . 7
C5 N1 C6 C4 115.5(9) 3 7
C5 N1 C6 C4 156.2(12) 7 7
C5 N1 C6 C4 17.9(9) 6 7
C6 N1 C6 C5 -78.5(7) 3 7
C6 N1 C6 C5 -150.0(5) 6 7
C6 N1 C6 C5 -7.0(11) 7 7
C4 N1 C6 C5 -117.0(9) . 7
C4 N1 C6 C5 -156.2(12) 7 7
C4 N1 C6 C5 3.5(12) 3 7
C4 N1 C6 C5 -20.3(9) 6 7
C5 N1 C6 C5 -163(2) . 7
C5 N1 C6 C5 -40.6(8) 3 7
C5 N1 C6 C5 -138.2(10) 6 7
C6 N1 C6 C5 13(2) 3 5
C6 N1 C6 C5 -59(2) 6 5
C6 N1 C6 C5 84(2) 7 5
C4 N1 C6 C5 -26(2) . 5
C4 N1 C6 C5 -65(2) 7 5
C4 N1 C6 C5 95(3) 3 5
C4 N1 C6 C5 71(2) 6 5
C5 N1 C6 C5 -71(2) . 5
C5 N1 C6 C5 51(2) 3 5
C5 N1 C6 C5 91(2) 7 5
C5 N1 C6 C5 -47(2) 6 5
C6 N1 C6 C4 -14.6(19) 3 2
C6 N1 C6 C4 -86(2) 6 2
C6 N1 C6 C4 57(2) 7 2
C4 N1 C6 C4 -53(2) . 2
C4 N1 C6 C4 -92(2) 7 2
C4 N1 C6 C4 67(2) 3 2
C4 N1 C6 C4 44(2) 6 2
C5 N1 C6 C4 -99(2) . 2
C5 N1 C6 C4 23(2) 3 2
C5 N1 C6 C4 64(2) 7 2
C5 N1 C6 C4 -74(2) 6 2
C6 N1 C6 C6 30.4(11) 3 5
C6 N1 C6 C6 -41.1(13) 6 5
C6 N1 C6 C6 101.9(10) 7 5
C4 N1 C6 C6 -8.2(16) . 5
C4 N1 C6 C6 -47.3(12) 7 5
C4 N1 C6 C6 112(2) 3 5
C4 N1 C6 C6 88.6(13) 6 5
C5 N1 C6 C6 -53.7(16) . 5
C5 N1 C6 C6 68.2(15) 3 5
C5 N1 C6 C6 108.8(15) 7 5
C5 N1 C6 C6 -29.4(13) 6 5
C6 N1 C6 C6 -31.7(9) 3 4
C6 N1 C6 C6 -103.2(9) 6 4
C6 N1 C6 C6 39.8(11) 7 4
C4 N1 C6 C6 -70.3(13) . 4
C4 N1 C6 C6 -109.4(13) 7 4
C4 N1 C6 C6 50.3(15) 3 4
C4 N1 C6 C6 26.5(12) 6 4
C5 N1 C6 C6 -116(2) . 4
C5 N1 C6 C6 6.1(14) 3 4
C5 N1 C6 C6 46.8(11) 7 4
C5 N1 C6 C6 -91.5(11) 6 4
C6 N1 C6 C6 71.5(4) 3 6
C6 N1 C6 C6 143.0(9) 7 6
C4 N1 C6 C6 32.9(8) . 6
C4 N1 C6 C6 -6.2(10) 7 6
C4 N1 C6 C6 153.5(11) 3 6
C4 N1 C6 C6 129.7(8) 6 6
C5 N1 C6 C6 -12.6(19) . 6
C5 N1 C6 C6 109.3(10) 3 6
C5 N1 C6 C6 150.0(5) 7 6
C5 N1 C6 C6 11.7(6) 6 6
C6 N1 C6 C6 -71.5(4) 3 7
C6 N1 C6 C6 -143.0(9) 6 7
C4 N1 C6 C6 -110.1(10) . 7
C4 N1 C6 C6 -149.2(5) 7 7
C4 N1 C6 C6 10.5(18) 3 7
C4 N1 C6 C6 -13.3(6) 6 7
C5 N1 C6 C6 -155.6(12) . 7
C5 N1 C6 C6 -33.7(8) 3 7
C5 N1 C6 C6 7.0(11) 7 7
C5 N1 C6 C6 -131.3(7) 6 7

loop_
_platon_squeeze_void_nr
_platon_squeeze_void_average_x
_platon_squeeze_void_average_y
_platon_squeeze_void_average_z
_platon_squeeze_void_volume
_platon_squeeze_void_count_electrons
_platon_squeeze_void_content
1 0.007 0.356 0.110 2483 548 ' '
